data_1512976
loop_
_publ_author_name
'De-Yun Ma'
'Kuan Lu'
'Liang Qin'
'Hai-Fu Guo'
'Xiong-Yi Peng'
'Jian-Qiang Liu'

_publ_section_title
;
 Syntheses, crystal structures, substituents steric effect, luminescent
 and moisture-stability studies of three two-dimensional zinc-organic
 frameworks
;
_journal_name_full
;
Inorganica Chimica Acta
;
_journal_page_first 84
_journal_page_last 91
_journal_paper_doi 10.1016/j.ica.2012.10.006
_journal_volume 396
_journal_year 2013
_chemical_formula_moiety 'C21 H19 N3 O4 Zn'
_chemical_formula_sum 'C21 H19 N3 O4 Zn'
_chemical_formula_weight 442.76
_space_group_IT_number 61
_symmetry_cell_setting orthorhombic
_symmetry_space_group_name_Hall '-P 2ac 2ab'
_symmetry_space_group_name_H-M 'P b c a'
_atom_sites_solution_hydrogens geom
_atom_sites_solution_primary direct
_atom_sites_solution_secondary difmap
_cell_angle_alpha 90.00
_cell_angle_beta 90.00
_cell_angle_gamma 90.00
_cell_formula_units_Z 8
_cell_length_a 11.8253(18)
_cell_length_b 17.268(3)
_cell_length_c 19.299(3)
_cell_measurement_reflns_used 5300
_cell_measurement_temperature 296(2)
_cell_measurement_theta_max 28.00
_cell_measurement_theta_min 1.26
_cell_volume 3940.8(11)
_computing_cell_refinement 'SAINT (Bruker, 2004)'
_computing_data_collection 'APEX-II (Bruker, 2004)'
_computing_data_reduction SAINT
_computing_molecular_graphics 'SHELXTL-XP (Bruker, 2004)'
_computing_publication_material 'SHELXTL (Bruker, 2004)'
_computing_structure_refinement 'SHELXL-97 (Sheldrick, 1997)'
_computing_structure_solution 'SHELXS-97 (Sheldrick, 1997)'
_diffrn_ambient_temperature 296(2)
_diffrn_measured_fraction_theta_full 0.992
_diffrn_measured_fraction_theta_max 0.992
_diffrn_measurement_device_type 'Bruker APEX-II area-detector diffractometer'
_diffrn_measurement_method '\f and \w scan'
_diffrn_radiation_monochromator graphite
_diffrn_radiation_source 'fine-focus sealed tube'
_diffrn_radiation_type MoK\a
_diffrn_radiation_wavelength 0.71073
_diffrn_reflns_av_R_equivalents 0.0690
_diffrn_reflns_av_sigmaI/netI 0.0586
_diffrn_reflns_limit_h_max 14
_diffrn_reflns_limit_h_min -14
_diffrn_reflns_limit_k_max 20
_diffrn_reflns_limit_k_min -15
_diffrn_reflns_limit_l_max 23
_diffrn_reflns_limit_l_min -22
_diffrn_reflns_number 15311
_diffrn_reflns_theta_full 25.20
_diffrn_reflns_theta_max 25.20
_diffrn_reflns_theta_min 2.11
_diffrn_standards_number 0
_exptl_absorpt_coefficient_mu 1.279
_exptl_absorpt_correction_T_max 0.720
_exptl_absorpt_correction_T_min 0.649
_exptl_absorpt_correction_type multi-scan
_exptl_absorpt_process_details 'SADABS (Sheldrick, 1996)'
_exptl_crystal_colour colorless
_exptl_crystal_density_diffrn 1.493
_exptl_crystal_density_method 'not measured'
_exptl_crystal_description block
_exptl_crystal_F_000 1824
_exptl_crystal_size_max 0.80
_exptl_crystal_size_mid 0.30
_exptl_crystal_size_min 0.27
_refine_diff_density_max 1.038
_refine_diff_density_min -0.430
_refine_diff_density_rms 0.076
_refine_ls_extinction_method none
_refine_ls_goodness_of_fit_ref 1.015
_refine_ls_hydrogen_treatment constr
_refine_ls_matrix_type full
_refine_ls_number_parameters 262
_refine_ls_number_reflns 3511
_refine_ls_number_restraints 1
_refine_ls_restrained_S_all 1.020
_refine_ls_R_factor_all 0.1186
_refine_ls_R_factor_gt 0.0641
_refine_ls_shift/su_max 0.001
_refine_ls_shift/su_mean 0.000
_refine_ls_structure_factor_coef Fsqd
_refine_ls_weighting_details 'calc w=1/[\s^2^(Fo^2^)+(0.1021P)^2^+5.1746P] where P=(Fo^2^+2Fc^2^)/3'
_refine_ls_weighting_scheme calc
_refine_ls_wR_factor_gt 0.1718
_refine_ls_wR_factor_ref 0.2067
_reflns_number_gt 2057
_reflns_number_total 3511
_reflns_threshold_expression >2sigma(I)
_cod_data_source_file ICA-2013-396-84-91-2.cif
_cod_data_source_block 2
_cod_depositor_comments
;
The following automatic conversions were performed:

data name '_iucr_refine_instruction_details' was replaced with
'_iucr_refine_instructions_details' as specified in the replacement
file 'data/replacement-values/replacement_tags.lst'.

Automatic conversion script
Id: cif_correct_tags 9268 2022-04-12 08:56:07Z antanas 
;
_cod_original_cell_volume 3940.9(10)
_cod_database_code 1512976

loop_
_symmetry_equiv_pos_as_xyz
'x, y, z'
'-x+1/2, -y, z+1/2'
'-x, y+1/2, -z+1/2'
'x+1/2, -y+1/2, -z'
'-x, -y, -z'
'x-1/2, y, -z-1/2'
'x, -y-1/2, z-1/2'
'-x-1/2, y-1/2, z'

loop_
_atom_site_label
_atom_site_type_symbol
_atom_site_fract_x
_atom_site_fract_y
_atom_site_fract_z
_atom_site_U_iso_or_equiv
_atom_site_adp_type
_atom_site_occupancy
_atom_site_symmetry_multiplicity
_atom_site_calc_flag
_atom_site_refinement_flags
C1 C 0.9780(6) 0.2930(4) 0.3202(3) 0.0654(17) Uani 1 1 d .
C2 C 1.0640(6) 0.2533(4) 0.3506(3) 0.0659(17) Uani 1 1 d U
C3 C 1.0490(6) 0.2270(4) 0.4178(3) 0.0647(17) Uani 1 1 d .
H3 H 1.1078 0.1998 0.4387 0.078 Uiso 1 1 calc R
C4 C 0.9515(5) 0.2389(3) 0.4554(3) 0.0574(15) Uani 1 1 d .
C5 C 0.8639(6) 0.2804(4) 0.4244(4) 0.0675(18) Uani 1 1 d .
H5 H 0.7973 0.2904 0.4484 0.081 Uiso 1 1 calc R
C6 C 0.8786(6) 0.3067(4) 0.3566(4) 0.074(2) Uani 1 1 d .
H6 H 0.8205 0.3340 0.3353 0.089 Uiso 1 1 calc R
C7 C 0.9888(8) 0.3246(4) 0.2463(5) 0.081(2) Uani 1 1 d .
C8 C 0.9373(6) 0.2042(4) 0.5263(3) 0.0633(17) Uani 1 1 d .
C9 C 0.7190(6) 0.0770(4) 0.6139(4) 0.083(2) Uani 1 1 d .
H9 H 0.7194 0.1298 0.6234 0.099 Uiso 1 1 calc R
C10 C 0.6158(6) 0.0417(4) 0.6033(4) 0.081(2) Uani 1 1 d .
H10 H 0.5498 0.0710 0.6053 0.097 Uiso 1 1 calc R
C11 C 0.6098(6) -0.0347(4) 0.5902(4) 0.0661(17) Uani 1 1 d .
C12 C 0.7093(7) -0.0724(4) 0.5888(5) 0.094(3) Uani 1 1 d .
H12 H 0.7093 -0.1255 0.5807 0.113 Uiso 1 1 calc R
C13 C 0.8131(6) -0.0346(4) 0.5993(5) 0.085(2) Uani 1 1 d .
H13 H 0.8796 -0.0633 0.5977 0.102 Uiso 1 1 calc R
C14 C 0.5002(6) -0.0758(5) 0.5818(5) 0.088(2) Uani 1 1 d .
H14A H 0.5071 -0.1131 0.5445 0.106 Uiso 1 1 calc R
H14B H 0.4426 -0.0386 0.5687 0.106 Uiso 1 1 calc R
C15 C 0.4625(7) -0.1172(5) 0.6467(6) 0.108(3) Uani 1 1 d .
H15A H 0.5166 -0.1578 0.6573 0.129 Uiso 1 1 calc R
H15B H 0.4629 -0.0808 0.6850 0.129 Uiso 1 1 calc R
C16 C 0.3477(7) -0.1524(5) 0.6412(6) 0.110(3) Uani 1 1 d .
H16A H 0.3357 -0.1865 0.6804 0.132 Uiso 1 1 calc R
H16B H 0.3440 -0.1835 0.5994 0.132 Uiso 1 1 calc R
C17 C 0.2535(7) -0.0924(4) 0.6394(5) 0.081(2) Uani 1 1 d .
C18 C 0.2049(6) -0.0704(5) 0.5798(5) 0.088(2) Uani 1 1 d .
H18 H 0.2272 -0.0935 0.5384 0.106 Uiso 1 1 calc R
C19 C 0.1228(6) -0.0143(5) 0.5789(4) 0.084(2) Uani 1 1 d .
H19 H 0.0908 -0.0002 0.5368 0.101 Uiso 1 1 calc R
C20 C 0.1344(9) -0.0009(6) 0.6938(5) 0.121(4) Uani 1 1 d .
H20 H 0.1126 0.0231 0.7349 0.145 Uiso 1 1 calc R
C21 C 0.2171(9) -0.0586(7) 0.6973(5) 0.127(4) Uani 1 1 d .
H21 H 0.2467 -0.0734 0.7399 0.152 Uiso 1 1 calc R
N1 N 1.1711(10) 0.2409(7) 0.3209(5) 0.184(5) Uani 1 1 d U
H1A H 1.1861 0.2591 0.2804 0.221 Uiso 1 1 calc R
H1B H 1.2215 0.2151 0.3432 0.221 Uiso 1 1 calc R
N2 N 0.8187(4) 0.0405(3) 0.6112(3) 0.0580(13) Uani 1 1 d .
N3 N 0.0869(5) 0.0210(3) 0.6374(3) 0.0630(14) Uani 1 1 d .
O1 O 0.9098(5) 0.3629(4) 0.2231(3) 0.1052(18) Uani 1 1 d .
O2 O 1.0764(6) 0.3143(3) 0.2129(3) 0.111(2) Uani 1 1 d .
O3 O 0.8594(5) 0.2247(3) 0.5636(3) 0.0930(16) Uani 1 1 d .
O4 O 1.0087(4) 0.1526(3) 0.5436(2) 0.0729(13) Uani 1 1 d .
Zn1 Zn 0.96398(6) 0.10505(4) 0.63153(4) 0.0589(3) Uani 1 1 d .

loop_
_atom_site_aniso_label
_atom_site_aniso_U_11
_atom_site_aniso_U_22
_atom_site_aniso_U_33
_atom_site_aniso_U_23
_atom_site_aniso_U_13
_atom_site_aniso_U_12
C1 0.081(5) 0.062(4) 0.053(4) 0.006(3) -0.012(4) -0.017(4)
C2 0.081(5) 0.063(4) 0.054(4) -0.001(3) 0.002(3) -0.002(4)
C3 0.070(4) 0.063(4) 0.061(4) 0.006(3) -0.003(3) 0.011(3)
C4 0.059(4) 0.052(3) 0.061(4) -0.004(3) 0.001(3) -0.004(3)
C5 0.062(4) 0.065(4) 0.075(5) 0.000(4) 0.001(3) -0.007(4)
C6 0.071(5) 0.065(4) 0.086(5) 0.015(4) -0.030(4) -0.014(4)
C7 0.096(6) 0.066(4) 0.081(5) 0.003(4) -0.009(5) -0.006(4)
C8 0.064(4) 0.070(4) 0.056(4) 0.008(3) -0.004(3) -0.012(4)
C9 0.068(5) 0.063(4) 0.117(7) -0.013(4) 0.013(4) 0.001(4)
C10 0.057(4) 0.081(5) 0.105(6) -0.015(4) 0.004(4) 0.013(4)
C11 0.056(4) 0.070(4) 0.072(4) -0.008(4) -0.001(3) 0.004(4)
C12 0.073(5) 0.060(4) 0.150(8) -0.021(5) -0.001(5) 0.006(4)
C13 0.061(4) 0.068(5) 0.125(7) -0.017(5) -0.005(5) 0.012(4)
C14 0.065(5) 0.084(5) 0.115(7) 0.001(5) -0.018(5) 0.005(4)
C15 0.075(6) 0.086(6) 0.161(10) 0.035(6) -0.023(6) 0.003(5)
C16 0.069(5) 0.075(5) 0.186(10) 0.013(6) -0.012(6) -0.007(4)
C17 0.070(5) 0.071(5) 0.101(6) 0.014(5) -0.008(5) -0.004(4)
C18 0.066(5) 0.102(6) 0.097(6) -0.023(5) -0.004(4) 0.008(5)
C19 0.051(4) 0.128(7) 0.073(5) -0.016(5) -0.008(4) 0.014(5)
C20 0.132(8) 0.158(9) 0.074(6) 0.010(6) 0.010(5) 0.069(7)
C21 0.142(10) 0.152(9) 0.087(7) 0.036(7) -0.027(6) 0.033(8)
N1 0.206(10) 0.224(11) 0.122(8) 0.016(7) 0.062(7) 0.042(9)
N2 0.058(3) 0.059(3) 0.057(3) -0.007(2) 0.004(2) 0.003(3)
N3 0.060(3) 0.076(3) 0.053(3) 0.009(3) -0.004(3) 0.010(3)
O1 0.100(4) 0.130(5) 0.085(4) 0.039(4) -0.013(3) 0.000(4)
O2 0.149(6) 0.104(4) 0.079(4) 0.020(3) 0.021(4) 0.007(4)
O3 0.097(4) 0.097(4) 0.086(4) 0.010(3) 0.030(3) -0.004(3)
O4 0.076(3) 0.081(3) 0.062(3) 0.017(2) -0.003(2) -0.002(3)
Zn1 0.0576(5) 0.0661(5) 0.0528(5) 0.0013(4) 0.0061(3) 0.0009(4)

loop_
_atom_type_symbol
_atom_type_description
_atom_type_scat_dispersion_real
_atom_type_scat_dispersion_imag
_atom_type_scat_source
C C 0.0033 0.0016 'International Tables Vol C Tables 4.2.6.8 and 6.1.1.4'
H H 0.0000 0.0000 'International Tables Vol C Tables 4.2.6.8 and 6.1.1.4'
N N 0.0061 0.0033 'International Tables Vol C Tables 4.2.6.8 and 6.1.1.4'
O O 0.0106 0.0060 'International Tables Vol C Tables 4.2.6.8 and 6.1.1.4'
Zn Zn 0.2839 1.4301 'International Tables Vol C Tables 4.2.6.8 and 6.1.1.4'

loop_
_geom_angle_atom_site_label_1
_geom_angle_atom_site_label_2
_geom_angle_atom_site_label_3
_geom_angle
_geom_angle_site_symmetry_1
_geom_angle_site_symmetry_3
C2 C1 C6 120.1(6) . .
C2 C1 C7 121.2(7) . .
C6 C1 C7 118.7(7) . .
C1 C2 C3 118.3(7) . .
C1 C2 N1 125.1(8) . .
C3 C2 N1 116.5(7) . .
C4 C3 C2 123.4(6) . .
C4 C3 H3 118.3 . .
C2 C3 H3 118.3 . .
C3 C4 C5 118.2(6) . .
C3 C4 C8 120.8(6) . .
C5 C4 C8 120.9(6) . .
C6 C5 C4 118.5(6) . .
C6 C5 H5 120.8 . .
C4 C5 H5 120.8 . .
C1 C6 C5 121.6(6) . .
C1 C6 H6 119.2 . .
C5 C6 H6 119.2 . .
O1 C7 O2 121.7(9) . .
O1 C7 C1 117.9(8) . .
O2 C7 C1 120.4(8) . .
O1 C7 Zn1 48.5(4) . 7_565
O2 C7 Zn1 73.2(5) . 7_565
C1 C7 Zn1 166.2(7) . 7_565
O3 C8 O4 123.3(6) . .
O3 C8 C4 120.3(7) . .
O4 C8 C4 116.4(6) . .
N2 C9 C10 124.4(7) . .
N2 C9 H9 117.8 . .
C10 C9 H9 117.8 . .
C11 C10 C9 120.5(7) . .
C11 C10 H10 119.8 . .
C9 C10 H10 119.8 . .
C12 C11 C10 115.7(7) . .
C12 C11 C14 121.9(7) . .
C10 C11 C14 122.3(7) . .
C11 C12 C13 122.4(7) . .
C11 C12 H12 118.8 . .
C13 C12 H12 118.8 . .
N2 C13 C12 121.7(7) . .
N2 C13 H13 119.2 . .
C12 C13 H13 119.2 . .
C11 C14 C15 113.3(7) . .
C11 C14 H14A 108.9 . .
C15 C14 H14A 108.9 . .
C11 C14 H14B 108.9 . .
C15 C14 H14B 108.9 . .
H14A C14 H14B 107.7 . .
C16 C15 C14 113.8(8) . .
C16 C15 H15A 108.8 . .
C14 C15 H15A 108.8 . .
C16 C15 H15B 108.8 . .
C14 C15 H15B 108.8 . .
H15A C15 H15B 107.7 . .
C15 C16 C17 113.1(7) . .
C15 C16 H16A 109.0 . .
C17 C16 H16A 109.0 . .
C15 C16 H16B 109.0 . .
C17 C16 H16B 109.0 . .
H16A C16 H16B 107.8 . .
C21 C17 C18 117.2(8) . .
C21 C17 C16 121.0(9) . .
C18 C17 C16 121.8(9) . .
C17 C18 C19 120.9(8) . .
C17 C18 H18 119.5 . .
C19 C18 H18 119.5 . .
N3 C19 C18 122.1(7) . .
N3 C19 H19 119.0 . .
C18 C19 H19 119.0 . .
N3 C20 C21 123.9(8) . .
N3 C20 H20 118.1 . .
C21 C20 H20 118.1 . .
C17 C21 C20 119.9(8) . .
C17 C21 H21 120.0 . .
C20 C21 H21 120.0 . .
C2 N1 H1A 120.0 . .
C2 N1 H1B 120.0 . .
H1A N1 H1B 120.0 . .
C13 N2 C9 115.3(6) . .
C13 N2 Zn1 126.9(5) . .
C9 N2 Zn1 117.8(4) . .
C20 N3 C19 116.0(7) . .
C20 N3 Zn1 124.4(6) . 1_455
C19 N3 Zn1 119.6(5) . 1_455
C7 O1 Zn1 103.4(6) . 7_565
C7 O2 Zn1 78.5(5) . 7_565
C8 O4 Zn1 110.0(4) . .
O4 Zn1 O1 138.7(2) . 7_566
O4 Zn1 N3 98.8(2) . 1_655
O1 Zn1 N3 112.4(2) 7_566 1_655
O4 Zn1 N2 106.5(2) . .
O1 Zn1 N2 92.9(2) 7_566 .
N3 Zn1 N2 102.4(2) 1_655 .
O4 Zn1 O2 99.7(2) . 7_566
O1 Zn1 O2 56.4(2) 7_566 7_566
N3 Zn1 O2 89.0(2) 1_655 7_566
N2 Zn1 O2 149.3(2) . 7_566
O4 Zn1 C7 121.6(3) . 7_566
O1 Zn1 C7 28.1(3) 7_566 7_566
N3 Zn1 C7 102.0(2) 1_655 7_566
N2 Zn1 C7 121.0(3) . 7_566
O2 Zn1 C7 28.4(2) 7_566 7_566

loop_
_geom_bond_atom_site_label_1
_geom_bond_atom_site_label_2
_geom_bond_distance
_geom_bond_site_symmetry_2
C1 C2 1.358(9) .
C1 C6 1.389(10) .
C1 C7 1.532(10) .
C2 C3 1.387(9) .
C2 N1 1.407(11) .
C3 C4 1.377(8) .
C3 H3 0.9300 .
C4 C5 1.394(9) .
C4 C8 1.503(9) .
C5 C6 1.396(9) .
C5 H5 0.9300 .
C6 H6 0.9300 .
C7 O1 1.230(9) .
C7 O2 1.234(10) .
C7 Zn1 2.543(9) 7_565
C8 O3 1.222(8) .
C8 O4 1.272(8) .
C9 N2 1.338(8) .
C9 C10 1.380(10) .
C9 H9 0.9300 .
C10 C11 1.345(10) .
C10 H10 0.9300 .
C11 C12 1.345(9) .
C11 C14 1.487(10) .
C12 C13 1.405(10) .
C12 H12 0.9300 .
C13 N2 1.319(8) .
C13 H13 0.9300 .
C14 C15 1.509(12) .
C14 H14A 0.9700 .
C14 H14B 0.9700 .
C15 C16 1.490(11) .
C15 H15A 0.9700 .
C15 H15B 0.9700 .
C16 C17 1.521(11) .
C16 H16A 0.9700 .
C16 H16B 0.9700 .
C17 C21 1.332(12) .
C17 C18 1.341(11) .
C18 C19 1.371(10) .
C18 H18 0.9300 .
C19 N3 1.351(9) .
C19 H19 0.9300 .
C20 N3 1.282(10) .
C20 C21 1.398(12) .
C20 H20 0.9300 .
C21 H21 0.9300 .
N1 H1A 0.8600 .
N1 H1B 0.8600 .
N2 Zn1 2.086(5) .
N3 Zn1 2.057(5) 1_455
O1 Zn1 1.959(6) 7_565
O2 Zn1 2.484(6) 7_565
O4 Zn1 1.958(4) .
Zn1 O1 1.959(6) 7_566
Zn1 N3 2.057(5) 1_655
Zn1 O2 2.484(6) 7_566
Zn1 C7 2.543(9) 7_566
